data_7036690
loop_
_publ_author_name
'Fedin, Matvey V.'
'Veber, Sergey L.'
'Bagryanskaya, Elena G.'
'Romanenko, Galina V.'
'Ovcharenko, Victor I.'

_publ_section_title
;
 Spatial distribution of phases during gradual magnetostructural
 transitions in copper(ii)-nitroxide based molecular magnets.
;
_journal_issue 43
_journal_name_full 'Dalton transactions (Cambridge, England : 2003)'
_journal_page_first 18823
_journal_page_last 18830
_journal_paper_doi 10.1039/c5dt03441h
_journal_volume 44
_journal_year 2015
_chemical_formula_sum 'C23 H23 Cu F12 N4 O6'
_chemical_formula_weight 742.99
_space_group_crystal_system monoclinic
_space_group_IT_number 15
_space_group_name_Hall '-C 2yc'
_space_group_name_H-M_alt 'C 1 2/c 1'
_symmetry_space_group_name_Hall '-C 2yc'
_symmetry_space_group_name_H-M 'C 1 2/c 1'
_atom_sites_solution_hydrogens geom
_audit_creation_method SHELXL-2014/6
_audit_update_record
;
2015-08-12 deposited with the CCDC.
2015-09-29 downloaded from the CCDC.
;
_cell_angle_alpha 90
_cell_angle_beta 126.1147(19)
_cell_angle_gamma 90
_cell_formula_units_Z 8
_cell_length_a 30.4776(18)
_cell_length_b 9.6557(6)
_cell_length_c 25.804(2)
_cell_measurement_reflns_used 9893
_cell_measurement_temperature 220(2)
_cell_measurement_theta_max 67.26
_cell_measurement_theta_min 3.50
_cell_volume 6134.5(7)
_computing_cell_refinement 'Bruker SAINT'
_computing_data_collection 'Bruker APEX2'
_computing_data_reduction 'Bruker SAINT'
_computing_molecular_graphics 'Bruker SHELXTL'
_computing_publication_material 'Bruker SHELXTL'
_computing_structure_refinement 'SHELXL-2014/6 (Sheldrick, 2014)'
_computing_structure_solution 'SHELXS-97 (Sheldrick 2008)'
_diffrn_ambient_temperature 220(2)
_diffrn_measured_fraction_theta_full 0.986
_diffrn_measured_fraction_theta_max 0.989
_diffrn_measurement_device_type 'Bruker APEX-II CCD'
_diffrn_measurement_method '\f and \w scans'
_diffrn_radiation_type CuK\a
_diffrn_radiation_wavelength 1.54178
_diffrn_reflns_av_R_equivalents 0.0310
_diffrn_reflns_av_unetI/netI 0.0211
_diffrn_reflns_laue_measured_fraction_full 0.986
_diffrn_reflns_laue_measured_fraction_max 0.989
_diffrn_reflns_limit_h_max 36
_diffrn_reflns_limit_h_min -34
_diffrn_reflns_limit_k_max 11
_diffrn_reflns_limit_k_min -11
_diffrn_reflns_limit_l_max 30
_diffrn_reflns_limit_l_min -30
_diffrn_reflns_number 38181
_diffrn_reflns_point_group_measured_fraction_full 0.986
_diffrn_reflns_point_group_measured_fraction_max 0.989
_diffrn_reflns_theta_full 67.679
_diffrn_reflns_theta_max 67.527
_diffrn_reflns_theta_min 3.590
_exptl_absorpt_coefficient_mu 2.092
_exptl_absorpt_correction_T_max 0.7156
_exptl_absorpt_correction_T_min 0.5857
_exptl_absorpt_correction_type multi-scan
_exptl_absorpt_process_details SADABS
_exptl_crystal_colour dark
_exptl_crystal_density_diffrn 1.609
_exptl_crystal_description bulk
_exptl_crystal_F_000 2992
_exptl_crystal_size_max 0.26
_exptl_crystal_size_mid 0.24
_exptl_crystal_size_min 0.18
_refine_diff_density_max 0.248
_refine_diff_density_min -0.285
_refine_diff_density_rms 0.040
_refine_ls_extinction_coef 0.000008(13)
_refine_ls_extinction_expression Fc^*^=kFc[1+0.001xFc^2^\l^3^/sin(2\q)]^-1/4^
_refine_ls_extinction_method SHELXL
_refine_ls_goodness_of_fit_ref 1.080
_refine_ls_hydrogen_treatment constr
_refine_ls_matrix_type full
_refine_ls_number_parameters 581
_refine_ls_number_reflns 5484
_refine_ls_number_restraints 0
_refine_ls_restrained_S_all 1.080
_refine_ls_R_factor_all 0.0359
_refine_ls_R_factor_gt 0.0341
_refine_ls_shift/su_max 0.000
_refine_ls_shift/su_mean 0.000
_refine_ls_structure_factor_coef Fsqd
_refine_ls_weighting_details 'w=1/[\s^2^(Fo^2^)+(0.0535P)^2^+4.3945P] where P=(Fo^2^+2Fc^2^)/3'
_refine_ls_weighting_scheme calc
_refine_ls_wR_factor_gt 0.0986
_refine_ls_wR_factor_ref 0.1003
_reflns_Friedel_coverage 0.000
_reflns_number_gt 5156
_reflns_number_total 5484
_reflns_threshold_expression 'I > 2\s(I)'
_cod_data_source_file c5dt03441h2.cif
_cod_data_source_block 220-c
_cod_depositor_comments 'Adding full bibliography for 7036688--7036694.cif.'
_cod_original_cell_volume 6134.5(8)
_cod_database_code 7036690
_shelx_space_group_comment
; 
The symmetry employed for this shelxl refinement is uniquely defined 
by the following loop, which should always be used as a source of 
symmetry information in preference to the above space-group names. 
They are only intended as comments. 
;
_shelxl_version_number 2014/6

loop_
_space_group_symop_operation_xyz
'x, y, z'
'-x, y, -z+1/2'
'x+1/2, y+1/2, z'
'-x+1/2, y+1/2, -z+1/2'
'-x, -y, -z'
'x, -y, z-1/2'
'-x+1/2, -y+1/2, -z'
'x+1/2, -y+1/2, z-1/2'

loop_
_atom_site_label
_atom_site_type_symbol
_atom_site_fract_x
_atom_site_fract_y
_atom_site_fract_z
_atom_site_U_iso_or_equiv
_atom_site_adp_type
_atom_site_occupancy
_atom_site_site_symmetry_order
_atom_site_calc_flag
_atom_site_refinement_flags_posn
_atom_site_refinement_flags_adp
_atom_site_refinement_flags_occupancy
_atom_site_disorder_assembly
_atom_site_disorder_group
Cu1 Cu 0.0000 1.0000 0.0000 0.04125(12) Uani 1 2 d S . P . .
O1 O 0.04019(6) 0.84793(14) -0.00516(7) 0.0556(3) Uani 1 1 d . . . . .
C1 C 0.07578(13) 0.6306(3) 0.00081(18) 0.0825(8) Uani 1 1 d . . . . .
F1 F 0.0771(5) 0.5034(9) 0.0186(6) 0.106(3) Uani 0.5 1 d . . P A 1
F2 F 0.0379(3) 0.6150(7) -0.0674(3) 0.123(2) Uani 0.5 1 d . . P A 1
F3 F 0.1182(3) 0.6659(6) 0.0087(5) 0.113(3) Uani 0.5 1 d . . P A 1
F1A F 0.0669(4) 0.5035(9) 0.0049(6) 0.099(3) Uani 0.5 1 d . . P A 2
F2A F 0.0719(5) 0.6618(7) -0.0458(5) 0.144(3) Uani 0.5 1 d . . P A 2
F3A F 0.1342(3) 0.6375(8) 0.0526(4) 0.139(3) Uani 0.5 1 d . . P A 2
C2 C 0.05166(8) 0.7331(2) 0.02266(12) 0.0569(5) Uani 1 1 d . . . . .
C3 C 0.04538(10) 0.6906(2) 0.06903(12) 0.0650(6) Uani 1 1 d . . . . .
H3A H 0.0557 0.6002 0.0854 0.078 Uiso 1 1 calc R U . . .
C4 C 0.02440(8) 0.7768(2) 0.09228(11) 0.0600(5) Uani 1 1 d . . . . .
C5 C 0.01704(14) 0.7186(4) 0.14149(15) 0.0852(8) Uani 1 1 d . . . . .
F4 F 0.0448(8) 0.6082(16) 0.1690(7) 0.152(6) Uani 0.5 1 d . . P B 1
F5 F 0.0345(6) 0.8209(15) 0.1878(6) 0.117(3) Uani 0.5 1 d . . P B 1
F6 F -0.0333(5) 0.6911(14) 0.1132(7) 0.106(3) Uani 0.5 1 d . . P B 1
F4A F 0.0406(7) 0.7781(15) 0.1935(6) 0.150(6) Uani 0.5 1 d . . P B 2
F5A F -0.0359(6) 0.7195(16) 0.1198(7) 0.134(5) Uani 0.5 1 d . . P B 2
F6A F 0.0331(7) 0.5888(15) 0.1582(8) 0.125(4) Uani 0.5 1 d . . P B 2
O2 O 0.00970(6) 0.90022(15) 0.07760(7) 0.0604(4) Uani 1 1 d . . . . .
Cu2 Cu 0.2500 0.7500 0.0000 0.04344(12) Uani 1 2 d S . P . .
O3 O 0.25767(5) 0.90718(13) -0.04253(6) 0.0468(3) Uani 1 1 d . . . . .
C6 C 0.28100(17) 1.1278(3) -0.05695(14) 0.0896(10) Uani 1 1 d . . . . .
F7 F 0.33889(14) 1.1650(3) -0.03223(19) 0.0802(9) Uani 0.5 1 d . . P C 1
F8 F 0.2690(3) 1.2381(7) -0.0449(4) 0.099(3) Uani 0.5 1 d . . P C 1
F9 F 0.2650(4) 1.0870(6) -0.1101(2) 0.141(4) Uani 0.5 1 d . . P C 1
F7A F 0.2841(4) 1.2484(7) -0.0355(4) 0.138(4) Uani 0.5 1 d . . P C 2
F8A F 0.2186(2) 1.1465(5) -0.1076(2) 0.1218(15) Uani 0.5 1 d . . P C 2
F9A F 0.2925(4) 1.1155(7) -0.0913(4) 0.148(3) Uani 0.5 1 d . . P C 2
C7 C 0.28753(10) 1.0091(2) -0.01326(11) 0.0567(5) Uani 1 1 d . . . . .
C8 C 0.32458(12) 1.0278(3) 0.05207(12) 0.0719(7) Uani 1 1 d . . . . .
H8A H 0.3450 1.1099 0.0671 0.086 Uiso 1 1 calc R U . . .
C9 C 0.33275(9) 0.9308(2) 0.09612(10) 0.0539(5) Uani 1 1 d . . . . .
C10 C 0.37466(13) 0.9618(3) 0.16786(13) 0.0813(8) Uani 1 1 d . . . . .
F10 F 0.3501(5) 0.9969(15) 0.1929(5) 0.166(6) Uani 0.5 1 d . . P D 1
F11 F 0.4048(4) 0.8485(7) 0.1999(3) 0.118(3) Uani 0.5 1 d . . P D 1
F12 F 0.4109(3) 1.0503(8) 0.1824(3) 0.102(2) Uani 0.5 1 d . . P D 1
F10A F 0.3602(5) 0.9281(14) 0.2008(4) 0.148(6) Uani 0.5 1 d . . P D 2
F11A F 0.4187(3) 0.9125(19) 0.1872(5) 0.207(5) Uani 0.5 1 d . . P D 2
F12A F 0.3844(4) 1.1016(7) 0.1762(3) 0.147(4) Uani 0.5 1 d . . P D 2
O4 O 0.30954(5) 0.81689(13) 0.08560(6) 0.0502(3) Uani 1 1 d . . . . .
O1R O 0.07084(6) 1.13730(14) 0.05302(6) 0.0528(3) Uani 1 1 d . . . . .
N1R N 0.11665(7) 1.11020(17) 0.10790(8) 0.0501(4) Uani 1 1 d . . . . .
C3R C 0.13077(9) 1.1724(2) 0.16944(10) 0.0555(5) Uani 1 1 d . . . . .
C4R C 0.14518(11) 1.3236(2) 0.16859(12) 0.0687(6) Uani 1 1 d . . . . .
H4RA H 0.1547 1.3693 0.2074 0.103 Uiso 1 1 calc R U . . .
H4RB H 0.1758 1.3275 0.1662 0.103 Uiso 1 1 calc R U . . .
H4RC H 0.1142 1.3699 0.1315 0.103 Uiso 1 1 calc R U . . .
C5R C 0.08261(11) 1.1625(3) 0.17271(12) 0.0698(6) Uani 1 1 d . . . . .
H5RA H 0.0923 1.2029 0.2126 0.105 Uiso 1 1 calc R U . . .
H5RB H 0.0520 1.2122 0.1368 0.105 Uiso 1 1 calc R U . . .
H5RC H 0.0729 1.0660 0.1708 0.105 Uiso 1 1 calc R U . . .
C6R C 0.18026(10) 1.0814(2) 0.21810(10) 0.0592(5) Uani 1 1 d . . . . .
C7R C 0.16508(12) 0.9439(3) 0.23304(12) 0.0736(7) Uani 1 1 d . . . . .
H7RA H 0.1518 0.9610 0.2586 0.110 Uiso 1 1 calc R U . . .
H7RB H 0.1370 0.8987 0.1933 0.110 Uiso 1 1 calc R U . . .
H7RC H 0.1969 0.8846 0.2568 0.110 Uiso 1 1 calc R U . . .
C8R C 0.22505(12) 1.1543(3) 0.27989(12) 0.0780(7) Uani 1 1 d . . . . .
H8RA H 0.2117 1.1774 0.3049 0.117 Uiso 1 1 calc R U . . .
H8RB H 0.2562 1.0935 0.3046 0.117 Uiso 1 1 calc R U . . .
H8RC H 0.2356 1.2385 0.2693 0.117 Uiso 1 1 calc R U . . .
N9R N 0.20023(7) 1.04490(19) 0.17877(8) 0.0578(4) Uani 1 1 d . . . . .
O10R O 0.24744(7) 0.99669(19) 0.20319(9) 0.0778(5) Uani 1 1 d . . . . .
C11R C 0.15942(8) 1.0511(2) 0.11534(9) 0.0497(4) Uani 1 1 d . . . . .
C12R C 0.16222(8) 1.00169(18) 0.06497(10) 0.0470(4) Uani 1 1 d . . . . .
C13R C 0.20299(8) 0.9220(2) 0.06934(10) 0.0524(5) Uani 1 1 d . . . . .
H13A H 0.2348 0.8920 0.1082 0.063 Uiso 1 1 calc R U . . .
N14R N 0.19104(7) 0.89453(18) 0.01234(9) 0.0541(4) Uani 1 1 d . . . . .
N15R N 0.14208(8) 0.9563(2) -0.02957(9) 0.0585(4) Uani 1 1 d . . . . .
C16A C 0.1238(7) 0.9779(17) -0.0941(8) 0.047(3) Uani 0.4 1 d . . P E 1
H16A H 0.1495 0.9379 -0.1011 0.056 Uiso 0.4 1 calc R U P E 1
H16B H 0.1201 1.0771 -0.1040 0.056 Uiso 0.4 1 calc R U P E 1
C17A C 0.0666(3) 0.9025(10) -0.1377(3) 0.078(3) Uani 0.4 1 d . . P E 1
H17A H 0.0714 0.8033 -0.1278 0.093 Uiso 0.4 1 calc R U P E 1
H17B H 0.0424 0.9395 -0.1278 0.093 Uiso 0.4 1 calc R U P E 1
C18A C 0.0406(3) 0.9220(13) -0.2082(3) 0.104(3) Uani 0.4 1 d . . P E 1
H18A H 0.0058 0.8746 -0.2331 0.156 Uiso 0.4 1 calc R U P E 1
H18B H 0.0351 1.0200 -0.2184 0.156 Uiso 0.4 1 calc R U P E 1
H18C H 0.0641 0.8839 -0.2184 0.156 Uiso 0.4 1 calc R U P E 1
C16B C 0.1012(7) 0.9100(16) -0.1057(7) 0.056(3) Uani 0.4 1 d . . P E 2
H16c H 0.1008 0.8090 -0.1099 0.067 Uiso 0.4 1 calc R U P E 2
H16d H 0.0640 0.9417 -0.1248 0.067 Uiso 0.4 1 calc R U P E 2
C17B C 0.1240(2) 0.9790(6) -0.1384(3) 0.0586(13) Uani 0.4 1 d . . P E 2
H17C H 0.1609 0.9442 -0.1188 0.070 Uiso 0.4 1 calc R U P E 2
H17D H 0.1017 0.9518 -0.1837 0.070 Uiso 0.4 1 calc R U P E 2
C18B C 0.1258(4) 1.1325(8) -0.1344(5) 0.090(2) Uani 0.4 1 d . . P E 2
H18D H 0.1407 1.1690 -0.1560 0.135 Uiso 0.4 1 calc R U P E 2
H18E H 0.0894 1.1682 -0.1547 0.135 Uiso 0.4 1 calc R U P E 2
H18F H 0.1486 1.1606 -0.0897 0.135 Uiso 0.4 1 calc R U P E 2
C16C C 0.1153(13) 0.943(3) -0.0959(17) 0.054(12) Uani 0.2 1 d . . P E 3
H16X H 0.1344 0.8758 -0.1047 0.065 Uiso 0.2 1 calc R U P E 3
H16E H 0.0781 0.9100 -0.1165 0.065 Uiso 0.2 1 calc R U P E 3
C17C C 0.115(3) 1.061(4) -0.1172(16) 0.31(4) Uani 0.2 1 d . . P E 3
H17E H 0.1525 1.0929 -0.0958 0.367 Uiso 0.2 1 calc R U P E 3
H17R H 0.0962 1.1267 -0.1079 0.367 Uiso 0.2 1 calc R U P E 3
C18C C 0.085(3) 1.053(5) -0.1926(15) 0.36(4) Uani 0.2 1 d . . P E 3
H18Y H 0.0855 1.1441 -0.2084 0.543 Uiso 0.2 1 calc R U P E 3
H18R H 0.1045 0.9884 -0.2016 0.543 Uiso 0.2 1 calc R U P E 3
H18U H 0.0483 1.0221 -0.2137 0.543 Uiso 0.2 1 calc R U P E 3
C19R C 0.12407(9) 1.0207(2) 0.00004(10) 0.0529(5) Uani 1 1 d . . . . .
H19A H 0.0913 1.0701 -0.0197 0.079 Uiso 1 1 calc R U . . .

loop_
_atom_site_aniso_label
_atom_site_aniso_U_11
_atom_site_aniso_U_22
_atom_site_aniso_U_33
_atom_site_aniso_U_23
_atom_site_aniso_U_13
_atom_site_aniso_U_12
Cu1 0.0411(2) 0.0399(2) 0.0393(2) 0.00285(14) 0.02184(16) 0.00370(14)
O1 0.0525(7) 0.0439(7) 0.0745(9) 0.0016(6) 0.0398(7) 0.0004(6)
C1 0.098(2) 0.0492(13) 0.130(3) 0.0050(15) 0.084(2) 0.0073(13)
F1 0.167(7) 0.047(4) 0.133(5) 0.029(4) 0.105(5) 0.038(4)
F2 0.150(5) 0.105(5) 0.089(3) -0.022(3) 0.058(3) 0.035(3)
F3 0.104(5) 0.072(3) 0.220(8) -0.033(5) 0.126(6) -0.016(4)
F1A 0.117(4) 0.056(4) 0.161(7) -0.040(4) 0.102(5) -0.030(3)
F2A 0.263(11) 0.089(5) 0.201(9) 0.036(6) 0.202(9) 0.055(6)
F3A 0.080(3) 0.111(5) 0.224(8) -0.038(5) 0.088(5) 0.009(3)
C2 0.0485(10) 0.0427(10) 0.0760(14) -0.0007(9) 0.0348(10) -0.0014(8)
C3 0.0677(13) 0.0486(11) 0.0784(15) 0.0117(10) 0.0428(12) 0.0096(10)
C4 0.0481(10) 0.0616(13) 0.0539(11) 0.0024(10) 0.0210(9) -0.0011(9)
C5 0.092(2) 0.092(2) 0.0711(17) 0.0113(16) 0.0473(16) 0.0118(18)
F4 0.202(11) 0.173(12) 0.116(5) 0.097(7) 0.113(7) 0.105(9)
F5 0.192(7) 0.101(6) 0.104(5) -0.015(4) 0.113(6) -0.017(4)
F6 0.106(6) 0.124(5) 0.118(5) -0.009(4) 0.083(5) -0.031(5)
F4A 0.215(9) 0.135(11) 0.073(4) -0.014(5) 0.070(5) -0.027(7)
F5A 0.118(6) 0.175(10) 0.151(9) 0.078(8) 0.102(6) 0.048(6)
F6A 0.169(8) 0.093(5) 0.148(8) 0.038(5) 0.113(7) 0.016(5)
O2 0.0554(8) 0.0551(8) 0.0600(8) -0.0065(7) 0.0280(7) -0.0003(6)
Cu2 0.0518(2) 0.0387(2) 0.0463(2) 0.00060(14) 0.03247(18) -0.00646(15)
O3 0.0610(7) 0.0400(6) 0.0514(7) -0.0008(5) 0.0397(6) -0.0062(6)
C6 0.162(3) 0.0548(14) 0.0771(18) -0.0115(13) 0.085(2) -0.0362(18)
F7 0.089(2) 0.0629(17) 0.108(2) 0.0204(16) 0.068(2) -0.0137(15)
F8 0.132(4) 0.083(4) 0.143(6) 0.061(4) 0.113(4) 0.065(4)
F9 0.261(8) 0.099(3) 0.0493(17) -0.0199(19) 0.084(3) -0.103(5)
F7A 0.257(9) 0.059(3) 0.094(4) -0.011(3) 0.101(5) -0.049(4)
F8A 0.141(4) 0.091(3) 0.107(3) 0.043(2) 0.058(3) 0.003(3)
F9A 0.278(9) 0.103(4) 0.208(8) 0.050(4) 0.223(8) 0.042(5)
C7 0.0865(15) 0.0438(10) 0.0612(12) -0.0069(9) 0.0553(12) -0.0146(10)
C8 0.1047(19) 0.0598(13) 0.0644(14) -0.0187(11) 0.0572(14) -0.0384(13)
C9 0.0595(11) 0.0574(12) 0.0526(11) -0.0086(9) 0.0373(10) -0.0104(9)
C10 0.086(2) 0.0893(19) 0.0583(14) -0.0143(14) 0.0367(14) -0.0317(16)
F10 0.113(4) 0.311(15) 0.087(5) -0.104(7) 0.066(4) -0.042(8)
F11 0.126(6) 0.108(3) 0.053(2) 0.015(2) 0.016(3) -0.018(3)
F12 0.098(4) 0.107(4) 0.064(2) -0.003(3) 0.028(3) -0.058(3)
F10A 0.163(10) 0.221(10) 0.053(2) -0.009(4) 0.060(4) -0.089(8)
F11A 0.080(4) 0.329(18) 0.112(6) -0.077(8) 0.002(4) 0.030(8)
F12A 0.194(8) 0.099(4) 0.070(3) -0.036(3) 0.035(4) -0.037(4)
O4 0.0555(7) 0.0455(7) 0.0498(7) 0.0008(6) 0.0311(6) -0.0042(6)
O1R 0.0602(8) 0.0539(8) 0.0495(7) 0.0067(6) 0.0352(7) 0.0116(6)
N1R 0.0627(10) 0.0492(9) 0.0465(8) 0.0036(7) 0.0366(8) 0.0098(7)
C3R 0.0709(13) 0.0548(11) 0.0481(10) -0.0022(9) 0.0391(10) 0.0046(10)
C4R 0.0912(17) 0.0511(12) 0.0681(14) -0.0013(10) 0.0494(13) 0.0067(11)
C5R 0.0837(16) 0.0823(16) 0.0608(13) -0.0104(11) 0.0523(13) 0.0008(13)
C6R 0.0743(13) 0.0549(12) 0.0483(11) 0.0000(9) 0.0361(10) 0.0028(10)
C7R 0.0982(18) 0.0637(14) 0.0608(13) 0.0077(11) 0.0479(13) 0.0009(13)
C8R 0.0906(18) 0.0733(16) 0.0534(12) -0.0078(11) 0.0331(13) -0.0025(13)
N9R 0.0614(10) 0.0551(10) 0.0536(9) 0.0019(8) 0.0320(8) 0.0087(8)
O10R 0.0648(10) 0.0872(12) 0.0663(10) -0.0007(8) 0.0301(8) 0.0168(8)
C11R 0.0589(11) 0.0436(10) 0.0518(10) 0.0030(8) 0.0355(9) 0.0041(8)
C12R 0.0541(10) 0.0424(9) 0.0551(11) 0.0027(8) 0.0380(9) 0.0004(8)
C13R 0.0552(11) 0.0524(11) 0.0584(11) 0.0049(9) 0.0384(10) 0.0061(9)
N14R 0.0621(10) 0.0549(9) 0.0621(10) 0.0082(8) 0.0459(9) 0.0097(8)
N15R 0.0684(11) 0.0682(11) 0.0541(10) 0.0124(8) 0.0446(9) 0.0183(9)
C16A 0.054(7) 0.056(8) 0.040(4) 0.004(5) 0.034(5) 0.001(6)
C17A 0.046(3) 0.143(8) 0.036(3) -0.014(4) 0.020(3) -0.006(4)
C18A 0.088(5) 0.171(10) 0.043(3) 0.000(5) 0.033(3) 0.014(6)
C16B 0.064(10) 0.068(7) 0.049(6) -0.010(5) 0.042(7) -0.012(6)
C17B 0.067(3) 0.066(3) 0.048(3) 0.006(3) 0.037(3) 0.008(3)
C18B 0.130(7) 0.073(5) 0.088(6) 0.009(4) 0.076(5) 0.017(4)
C16C 0.033(15) 0.043(19) 0.073(17) -0.004(15) 0.024(12) -0.013(13)
C17C 0.67(10) 0.18(4) 0.16(3) 0.04(3) 0.29(5) 0.15(5)
C18C 0.62(10) 0.41(6) 0.14(3) 0.17(4) 0.26(5) 0.37(7)
C19R 0.0616(12) 0.0546(11) 0.0579(11) 0.0108(9) 0.0438(10) 0.0120(9)

loop_
_atom_type_symbol
_atom_type_description
_atom_type_scat_dispersion_real
_atom_type_scat_dispersion_imag
_atom_type_scat_source
C C 0.0181 0.0091 'International Tables Vol C Tables 4.2.6.8 and 6.1.1.4'
H H 0.0000 0.0000 'International Tables Vol C Tables 4.2.6.8 and 6.1.1.4'
N N 0.0311 0.0180 'International Tables Vol C Tables 4.2.6.8 and 6.1.1.4'
O O 0.0492 0.0322 'International Tables Vol C Tables 4.2.6.8 and 6.1.1.4'
F F 0.0727 0.0534 'International Tables Vol C Tables 4.2.6.8 and 6.1.1.4'
Cu Cu -1.9646 0.5888 'International Tables Vol C Tables 4.2.6.8 and 6.1.1.4'

loop_
_geom_angle_atom_site_label_1
_geom_angle_atom_site_label_2
_geom_angle_atom_site_label_3
_geom_angle
_geom_angle_site_symmetry_1
_geom_angle_site_symmetry_3
O1 Cu1 O1 180.0 5_575 .
O1 Cu1 O2 91.24(6) 5_575 .
O1 Cu1 O2 88.77(6) . .
O1 Cu1 O2 88.76(6) 5_575 5_575
O1 Cu1 O2 91.23(6) . 5_575
O2 Cu1 O2 180.0 . 5_575
O1 Cu1 O1R 94.02(5) 5_575 5_575
O1 Cu1 O1R 85.98(5) . 5_575
O2 Cu1 O1R 81.35(5) . 5_575
O2 Cu1 O1R 98.65(5) 5_575 5_575
O1 Cu1 O1R 85.98(5) 5_575 .
O1 Cu1 O1R 94.02(5) . .
O2 Cu1 O1R 98.65(5) . .
O2 Cu1 O1R 81.35(5) 5_575 .
O1R Cu1 O1R 180.0 5_575 .
C2 O1 Cu1 126.62(15) . .
F2A C1 F1A 115.6(8) . .
F3 C1 F1 113.1(7) . .
F3 C1 F2 103.8(6) . .
F1 C1 F2 99.7(6) . .
F2A C1 F3A 104.9(6) . .
F1A C1 F3A 99.8(6) . .
F2A C1 C2 115.6(4) . .
F3 C1 C2 116.6(4) . .
F1A C1 C2 115.0(6) . .
F1 C1 C2 113.7(7) . .
F2 C1 C2 107.9(4) . .
F3A C1 C2 102.9(4) . .
O1 C2 C3 128.6(2) . .
O1 C2 C1 113.2(2) . .
C3 C2 C1 118.1(2) . .
C2 C3 C4 122.2(2) . .
C2 C3 H3A 118.9 . .
C4 C3 H3A 118.9 . .
O2 C4 C3 128.0(2) . .
O2 C4 C5 113.7(2) . .
C3 C4 C5 118.3(2) . .
F6 C5 F4 108.7(11) . .
F4A C5 F6A 102.8(11) . .
F4A C5 F5A 103.5(11) . .
F6A C5 F5A 105.2(10) . .
F6 C5 F5 111.2(9) . .
F4 C5 F5 108.7(10) . .
F4A C5 C4 117.4(7) . .
F6 C5 C4 108.5(7) . .
F4 C5 C4 113.3(8) . .
F6A C5 C4 114.4(9) . .
F5A C5 C4 112.1(6) . .
F5 C5 C4 106.5(5) . .
C4 O2 Cu1 123.73(15) . .
O3 Cu2 O3 180.0 . 7_565
O3 Cu2 O4 92.23(5) . .
O3 Cu2 O4 87.77(5) 7_565 .
O3 Cu2 O4 87.77(5) . 7_565
O3 Cu2 O4 92.23(5) 7_565 7_565
O4 Cu2 O4 180.0 . 7_565
O3 Cu2 N14R 88.30(5) . .
O3 Cu2 N14R 91.70(5) 7_565 .
O4 Cu2 N14R 85.90(6) . .
O4 Cu2 N14R 94.10(6) 7_565 .
O3 Cu2 N14R 91.70(5) . 7_565
O3 Cu2 N14R 88.30(5) 7_565 7_565
O4 Cu2 N14R 94.10(6) . 7_565
O4 Cu2 N14R 85.90(6) 7_565 7_565
N14R Cu2 N14R 180.0 . 7_565
C7 O3 Cu2 123.72(13) . .
F9 C6 F8 125.8(6) . .
F9A C6 F7A 117.2(6) . .
F9 C6 F7 98.3(5) . .
F8 C6 F7 97.7(4) . .
F9A C6 C7 121.9(4) . .
F9 C6 C7 112.2(3) . .
F8 C6 C7 113.0(4) . .
F7A C6 C7 114.9(4) . .
F7 C6 C7 104.6(3) . .
F9A C6 F8A 98.2(5) . .
F7A C6 F8A 90.0(5) . .
C7 C6 F8A 105.6(3) . .
O3 C7 C8 128.47(19) . .
O3 C7 C6 114.3(2) . .
C8 C7 C6 117.2(2) . .
C9 C8 C7 122.6(2) . .
C9 C8 H8A 118.7 . .
C7 C8 H8A 118.7 . .
O4 C9 C8 128.0(2) . .
O4 C9 C10 113.3(2) . .
C8 C9 C10 118.6(2) . .
F10A C10 F11A 112.1(9) . .
F12 C10 F10 109.7(7) . .
F12 C10 F11 101.8(5) . .
F10 C10 F11 107.0(7) . .
F10A C10 F12A 106.9(7) . .
F11A C10 F12A 103.6(8) . .
F10A C10 C9 113.9(6) . .
F11A C10 C9 110.4(5) . .
F12 C10 C9 116.6(3) . .
F10 C10 C9 109.8(6) . .
F11 C10 C9 111.2(4) . .
F12A C10 C9 109.3(4) . .
C9 O4 Cu2 124.29(13) . .
N1R O1R Cu1 126.00(12) . .
O1R N1R C11R 125.12(16) . .
O1R N1R C3R 121.66(15) . .
C11R N1R C3R 111.90(17) . .
N1R C3R C5R 110.40(18) . .
N1R C3R C4R 105.77(17) . .
C5R C3R C4R 110.8(2) . .
N1R C3R C6R 99.54(15) . .
C5R C3R C6R 115.50(19) . .
C4R C3R C6R 113.8(2) . .
C3R C4R H4RA 109.5 . .
C3R C4R H4RB 109.5 . .
H4RA C4R H4RB 109.5 . .
C3R C4R H4RC 109.5 . .
H4RA C4R H4RC 109.5 . .
H4RB C4R H4RC 109.5 . .
C3R C5R H5RA 109.5 . .
C3R C5R H5RB 109.5 . .
H5RA C5R H5RB 109.5 . .
C3R C5R H5RC 109.5 . .
H5RA C5R H5RC 109.5 . .
H5RB C5R H5RC 109.5 . .
N9R C6R C8R 110.2(2) . .
N9R C6R C7R 105.69(18) . .
C8R C6R C7R 110.76(19) . .
N9R C6R C3R 100.05(15) . .
C8R C6R C3R 115.41(19) . .
C7R C6R C3R 113.8(2) . .
C6R C7R H7RA 109.5 . .
C6R C7R H7RB 109.5 . .
H7RA C7R H7RB 109.5 . .
C6R C7R H7RC 109.5 . .
H7RA C7R H7RC 109.5 . .
H7RB C7R H7RC 109.5 . .
C6R C8R H8RA 109.5 . .
C6R C8R H8RB 109.5 . .
H8RA C8R H8RB 109.5 . .
C6R C8R H8RC 109.5 . .
H8RA C8R H8RC 109.5 . .
H8RB C8R H8RC 109.5 . .
O10R N9R C11R 125.51(19) . .
O10R N9R C6R 122.85(18) . .
C11R N9R C6R 110.97(17) . .
N1R C11R N9R 108.52(17) . .
N1R C11R C12R 126.12(18) . .
N9R C11R C12R 125.36(18) . .
C19R C12R C13R 104.04(17) . .
C19R C12R C11R 126.87(18) . .
C13R C12R C11R 129.09(19) . .
N14R C13R C12R 111.73(18) . .
N14R C13R H13A 124.1 . .
C12R C13R H13A 124.1 . .
C13R N14R N15R 104.56(16) . .
C13R N14R Cu2 121.37(14) . .
N15R N14R Cu2 133.99(13) . .
C19R N15R N14R 112.30(18) . .
C19R N15R C16C 127.3(15) . .
N14R N15R C16C 120.3(15) . .
C19R N15R C16A 126.4(7) . .
N14R N15R C16A 118.8(7) . .
C19R N15R C16B 122.2(6) . .
N14R N15R C16B 122.2(6) . .
N15R C16A C17A 105.6(10) . .
N15R C16A H16A 110.6 . .
C17A C16A H16A 110.6 . .
N15R C16A H16B 110.6 . .
C17A C16A H16B 110.6 . .
H16A C16A H16B 108.7 . .
C18A C17A C16A 111.9(8) . .
C18A C17A H17A 109.2 . .
C16A C17A H17A 109.2 . .
C18A C17A H17B 109.2 . .
C16A C17A H17B 109.2 . .
H17A C17A H17B 107.9 . .
C17A C18A H18A 109.5 . .
C17A C18A H18B 109.5 . .
H18A C18A H18B 109.5 . .
C17A C18A H18C 109.5 . .
H18A C18A H18C 109.5 . .
H18B C18A H18C 109.5 . .
C17B C16B N15R 105.6(9) . .
C17B C16B H16C 110.6 . .
N15R C16B H16C 110.6 . .
C17B C16B H16D 110.6 . .
N15R C16B H16D 110.6 . .
H16C C16B H16D 108.8 . .
C18B C17B C16B 114.0(8) . .
C18B C17B H17C 108.7 . .
C16B C17B H17C 108.7 . .
C18B C17B H17D 108.7 . .
C16B C17B H17D 108.7 . .
H17C C17B H17D 107.6 . .
C17B C18B H18D 109.5 . .
C17B C18B H18E 109.5 . .
H18D C18B H18E 109.5 . .
C17B C18B H18F 109.5 . .
H18D C18B H18F 109.5 . .
H18E C18B H18F 109.5 . .
C17C C16C N15R 107(3) . .
C17C C16C H16X 110.3 . .
N15R C16C H16X 110.3 . .
C17C C16C H16E 110.3 . .
N15R C16C H16E 110.3 . .
H16X C16C H16E 108.5 . .
C16C C17C C18C 110(4) . .
C16C C17C H17E 109.6 . .
C18C C17C H17E 109.6 . .
C16C C17C H17R 109.6 . .
C18C C17C H17R 109.6 . .
H17E C17C H17R 108.1 . .
C17C C18C H18Y 109.5 . .
C17C C18C H18R 109.5 . .
H18Y C18C H18R 109.5 . .
C17C C18C H18U 109.5 . .
H18Y C18C H18U 109.5 . .
H18R C18C H18U 109.5 . .
N15R C19R C12R 107.37(18) . .
N15R C19R H19A 126.3 . .
C12R C19R H19A 126.3 . .

loop_
_geom_bond_atom_site_label_1
_geom_bond_atom_site_label_2
_geom_bond_distance
_geom_bond_site_symmetry_2
Cu1 O1 1.9662(14) 5_575
Cu1 O1 1.9663(14) .
Cu1 O2 2.0801(16) .
Cu1 O2 2.0802(16) 5_575
Cu1 O1R 2.1930(15) 5_575
Cu1 O1R 2.1930(15) .
O1 C2 1.254(2) .
C1 F2A 1.177(7) .
C1 F3 1.233(6) .
C1 F1A 1.275(9) .
C1 F1 1.304(9) .
C1 F2 1.434(7) .
C1 F3A 1.468(8) .
C1 C2 1.525(4) .
C2 C3 1.381(3) .
C3 C4 1.383(3) .
C3 H3A 0.9400 .
C4 O2 1.251(3) .
C4 C5 1.521(4) .
C5 F4A 1.230(13) .
C5 F6 1.280(12) .
C5 F4 1.283(15) .
C5 F6A 1.321(15) .
C5 F5A 1.361(15) .
C5 F5 1.391(13) .
Cu2 O3 1.9659(12) .
Cu2 O3 1.9659(12) 7_565
Cu2 O4 1.9658(13) .
Cu2 O4 1.9658(13) 7_565
Cu2 N14R 2.4397(16) .
Cu2 N14R 2.4398(16) 7_565
O3 C7 1.248(2) .
C6 F9A 1.136(5) .
C6 F9 1.219(5) .
C6 F8 1.224(6) .
C6 F7A 1.268(7) .
C6 F7 1.524(5) .
C6 C7 1.536(3) .
C6 F8A 1.557(6) .
C7 C8 1.380(3) .
C8 C9 1.377(3) .
C8 H8A 0.9400 .
C9 O4 1.248(2) .
C9 C10 1.537(3) .
C10 F10A 1.210(8) .
C10 F11A 1.219(8) .
C10 F12 1.265(5) .
C10 F10 1.290(9) .
C10 F11 1.353(8) .
C10 F12A 1.371(7) .
O1R N1R 1.301(2) .
N1R C11R 1.329(3) .
N1R C3R 1.504(2) .
C3R C5R 1.522(3) .
C3R C4R 1.529(3) .
C3R C6R 1.546(3) .
C4R H4RA 0.9700 .
C4R H4RB 0.9700 .
C4R H4RC 0.9700 .
C5R H5RA 0.9700 .
C5R H5RB 0.9700 .
C5R H5RC 0.9700 .
C6R N9R 1.501(3) .
C6R C8R 1.529(3) .
C6R C7R 1.528(3) .
C7R H7RA 0.9700 .
C7R H7RB 0.9700 .
C7R H7RC 0.9700 .
C8R H8RA 0.9700 .
C8R H8RB 0.9700 .
C8R H8RC 0.9700 .
N9R O10R 1.271(2) .
N9R C11R 1.353(3) .
C11R C12R 1.434(3) .
C12R C19R 1.377(3) .
C12R C13R 1.409(3) .
C13R N14R 1.317(3) .
C13R H13A 0.9400 .
N14R N15R 1.360(2) .
N15R C19R 1.329(3) .
N15R C16C 1.40(4) .
N15R C16A 1.427(16) .
N15R C16B 1.651(14) .
C16A C17A 1.590(18) .
C16A H16A 0.9800 .
C16A H16B 0.9800 .
C17A C18A 1.507(10) .
C17A H17A 0.9800 .
C17A H17B 0.9800 .
C18A H18A 0.9700 .
C18A H18B 0.9700 .
C18A H18C 0.9700 .
C16B C17B 1.528(13) .
C16B H16C 0.9800 .
C16B H16D 0.9800 .
C17B C18B 1.485(10) .
C17B H17C 0.9800 .
C17B H17D 0.9800 .
C18B H18D 0.9700 .
C18B H18E 0.9700 .
C18B H18F 0.9700 .
C16C C17C 1.26(5) .
C16C H16X 0.9800 .
C16C H16E 0.9800 .
C17C C18C 1.59(4) .
C17C H17E 0.9800 .
C17C H17R 0.9800 .
C18C H18Y 0.9700 .
C18C H18R 0.9700 .
C18C H18U 0.9700 .
C19R H19A 0.9400 .

loop_
_geom_torsion_atom_site_label_1
_geom_torsion_atom_site_label_2
_geom_torsion_atom_site_label_3
_geom_torsion_atom_site_label_4
_geom_torsion
Cu1 O1 C2 C3 -8.7(3)
Cu1 O1 C2 C1 171.47(17)
F2A C1 C2 O1 -12.6(8)
F3 C1 C2 O1 59.7(7)
F1A C1 C2 O1 -151.5(6)
F1 C1 C2 O1 -166.1(6)
F2 C1 C2 O1 -56.5(4)
F3A C1 C2 O1 101.1(4)
F2A C1 C2 C3 167.6(7)
F3 C1 C2 C3 -120.1(6)
F1A C1 C2 C3 28.7(7)
F1 C1 C2 C3 14.1(7)
F2 C1 C2 C3 123.7(4)
F3A C1 C2 C3 -78.7(4)
O1 C2 C3 C4 -0.4(4)
C1 C2 C3 C4 179.3(2)
C2 C3 C4 O2 -1.7(4)
C2 C3 C4 C5 177.7(2)
O2 C4 C5 F4A -58.5(10)
C3 C4 C5 F4A 122.0(9)
O2 C4 C5 F6 76.8(8)
C3 C4 C5 F6 -102.7(8)
O2 C4 C5 F4 -162.3(9)
C3 C4 C5 F4 18.2(10)
O2 C4 C5 F6A -179.1(8)
C3 C4 C5 F6A 1.4(9)
O2 C4 C5 F5A 61.2(8)
C3 C4 C5 F5A -118.3(8)
O2 C4 C5 F5 -42.9(7)
C3 C4 C5 F5 137.6(7)
C3 C4 O2 Cu1 11.7(3)
C5 C4 O2 Cu1 -167.71(17)
Cu2 O3 C7 C8 7.6(4)
Cu2 O3 C7 C6 -172.00(19)
F9A C6 C7 O3 -65.4(8)
F9 C6 C7 O3 -26.3(7)
F8 C6 C7 O3 123.1(5)
F7A C6 C7 O3 142.5(6)
F7 C6 C7 O3 -131.7(3)
F8A C6 C7 O3 45.0(4)
F9A C6 C7 C8 114.9(7)
F9 C6 C7 C8 154.1(6)
F8 C6 C7 C8 -56.5(6)
F7A C6 C7 C8 -37.2(7)
F7 C6 C7 C8 48.6(3)
F8A C6 C7 C8 -134.6(3)
O3 C7 C8 C9 -1.8(5)
C6 C7 C8 C9 177.8(3)
C7 C8 C9 O4 -0.4(4)
C7 C8 C9 C10 -179.5(3)
O4 C9 C10 F10A -40.3(9)
C8 C9 C10 F10A 138.9(8)
O4 C9 C10 F11A 86.9(11)
C8 C9 C10 F11A -93.9(11)
O4 C9 C10 F12 158.9(6)
C8 C9 C10 F12 -21.8(7)
O4 C9 C10 F10 -75.5(8)
C8 C9 C10 F10 103.8(8)
O4 C9 C10 F11 42.8(6)
C8 C9 C10 F11 -138.0(5)
O4 C9 C10 F12A -159.8(6)
C8 C9 C10 F12A 19.5(7)
C8 C9 O4 Cu2 -3.9(3)
C10 C9 O4 Cu2 175.30(18)
Cu1 O1R N1R C11R 91.2(2)
Cu1 O1R N1R C3R -103.03(18)
O1R N1R C3R C5R 45.3(3)
C11R N1R C3R C5R -147.18(19)
O1R N1R C3R C4R -74.6(2)
C11R N1R C3R C4R 92.9(2)
O1R N1R C3R C6R 167.20(17)
C11R N1R C3R C6R -25.3(2)
N1R C3R C6R N9R 27.80(19)
C5R C3R C6R N9R 145.95(19)
C4R C3R C6R N9R -84.2(2)
N1R C3R C6R C8R 146.0(2)
C5R C3R C6R C8R -95.9(3)
C4R C3R C6R C8R 33.9(3)
N1R C3R C6R C7R -84.4(2)
C5R C3R C6R C7R 33.7(3)
C4R C3R C6R C7R 163.54(19)
C8R C6R N9R O10R 41.6(3)
C7R C6R N9R O10R -78.1(3)
C3R C6R N9R O10R 163.6(2)
C8R C6R N9R C11R -147.25(19)
C7R C6R N9R C11R 93.1(2)
C3R C6R N9R C11R -25.3(2)
O1R N1R C11R N9R 177.39(18)
C3R N1R C11R N9R 10.4(2)
O1R N1R C11R C12R -2.7(3)
C3R N1R C11R C12R -169.72(18)
O10R N9R C11R N1R -178.8(2)
C6R N9R C11R N1R 10.4(2)
O10R N9R C11R C12R 1.4(3)
C6R N9R C11R C12R -169.47(18)
N1R C11R C12R C19R 8.4(3)
N9R C11R C12R C19R -171.8(2)
N1R C11R C12R C13R -170.4(2)
N9R C11R C12R C13R 9.4(3)
C19R C12R C13R N14R 0.0(2)
C11R C12R C13R N14R 179.06(19)
C12R C13R N14R N15R -0.2(2)
C12R C13R N14R Cu2 -177.28(12)
C13R N14R N15R C19R 0.3(2)
Cu2 N14R N15R C19R 176.83(15)
C13R N14R N15R C16C -177.0(13)
Cu2 N14R N15R C16C -0.4(13)
C13R N14R N15R C16A 163.8(8)
Cu2 N14R N15R C16A -19.7(8)
C13R N14R N15R C16B -159.4(6)
Cu2 N14R N15R C16B 17.1(6)
C19R N15R C16A C17A -75.7(12)
N14R N15R C16A C17A 123.4(8)
N15R C16A C17A C18A 177.3(9)
C19R N15R C16B C17B 123.3(7)
N14R N15R C16B C17B -79.0(10)
N15R C16B C17B C18B -60.4(12)
C19R N15R C16C C17C 71(4)
N14R N15R C16C C17C -112(3)
N15R C16C C17C C18C 180(3)
N14R N15R C19R C12R -0.3(3)
C16C N15R C19R C12R 176.8(14)
C16A N15R C19R C12R -162.3(8)
C16B N15R C19R C12R 159.4(6)
C13R C12R C19R N15R 0.1(2)
C11R C12R C19R N15R -178.92(19)
